data_4086102
loop_
_publ_author_name
'Tschersich, Carolin'
'Braun, Beatrice'
'Herwig, Christian'
'Limberg, Christian'

_publ_section_title
;
 PBiP Pincer Complexes of Platinum, Palladium, and Iridium Featuring
 Metal--Metal Bonds Synthesized by Oxidative Addition of Bismuth--Halide
 Bonds
;
_journal_issue 15
_journal_name_full Organometallics
_journal_page_first 3782
_journal_paper_doi 10.1021/acs.organomet.5b00439
_journal_volume 34
_journal_year 2015
_chemical_formula_moiety 'C36 H28 Bi Cl P2 Pd, C4 H8 O'
_chemical_formula_sum 'C40 H36 Bi Cl O P2 Pd'
_chemical_formula_weight 945.46
_chemical_name_systematic
; 
 ? 
;
_space_group_IT_number 14
_symmetry_cell_setting monoclinic
_symmetry_space_group_name_Hall '-P 2ybc'
_symmetry_space_group_name_H-M 'P 1 21/c 1'
_atom_sites_solution_hydrogens geom
_atom_sites_solution_primary direct
_atom_sites_solution_secondary difmap
_audit_creation_method SHELXL-97
_cell_angle_alpha 90.00
_cell_angle_beta 100.032(6)
_cell_angle_gamma 90.00
_cell_formula_units_Z 4
_cell_length_a 13.3288(11)
_cell_length_b 9.8081(5)
_cell_length_c 27.2889(16)
_cell_measurement_reflns_used 15910
_cell_measurement_temperature 100(2)
_cell_measurement_theta_max 26.71
_cell_measurement_theta_min 2.21
_cell_volume 3512.9(4)
_computing_cell_refinement 'X-AREA (Stoe & Cie, 2002)'
_computing_data_collection 'X-AREA (Stoe & Cie, 2002)'
_computing_data_reduction 'X-RED (Stoe & Cie, 2002)'
_computing_molecular_graphics 'PLATON, 1990'
_computing_publication_material 'PLATON, 1990'
_computing_structure_refinement 'SHELXL97 (Sheldrick, 1997)'
_computing_structure_solution 'SHELXS97 (Sheldrick, 1997)'
_diffrn_ambient_temperature 100(2)
_diffrn_measured_fraction_theta_full 0.809
_diffrn_measured_fraction_theta_max 0.802
_diffrn_measurement_device_type 'STOE IPDS2theta'
_diffrn_measurement_method 'rotation method'
_diffrn_radiation_monochromator graphite
_diffrn_radiation_source 'fine-focus sealed tube'
_diffrn_radiation_type MoK\a
_diffrn_radiation_wavelength 0.71073
_diffrn_reflns_av_R_equivalents 0.0401
_diffrn_reflns_av_sigmaI/netI 0.0414
_diffrn_reflns_limit_h_max 13
_diffrn_reflns_limit_h_min -16
_diffrn_reflns_limit_k_max 12
_diffrn_reflns_limit_k_min -11
_diffrn_reflns_limit_l_max 31
_diffrn_reflns_limit_l_min -33
_diffrn_reflns_number 10451
_diffrn_reflns_theta_full 25.00
_diffrn_reflns_theta_max 26.15
_diffrn_reflns_theta_min 2.86
_diffrn_standards_decay_% 'no decay'
_exptl_absorpt_coefficient_mu 5.713
_exptl_absorpt_correction_T_max 0.6579
_exptl_absorpt_correction_T_min 0.1786
_exptl_absorpt_correction_type multi-scan
_exptl_absorpt_process_details 'Spek, 2003'
_exptl_crystal_colour orange
_exptl_crystal_density_diffrn 1.788
_exptl_crystal_density_method 'not measured'
_exptl_crystal_description rod
_exptl_crystal_F_000 1840
_exptl_crystal_size_max 0.46
_exptl_crystal_size_mid 0.18
_exptl_crystal_size_min 0.08
_refine_diff_density_max 1.181
_refine_diff_density_min -1.450
_refine_diff_density_rms 0.179
_refine_ls_extinction_method none
_refine_ls_goodness_of_fit_ref 1.026
_refine_ls_hydrogen_treatment constr
_refine_ls_matrix_type full
_refine_ls_number_parameters 390
_refine_ls_number_reflns 5625
_refine_ls_number_restraints 0
_refine_ls_restrained_S_all 1.026
_refine_ls_R_factor_all 0.0494
_refine_ls_R_factor_gt 0.0378
_refine_ls_shift/su_max 0.003
_refine_ls_shift/su_mean 0.000
_refine_ls_structure_factor_coef Fsqd
_refine_ls_weighting_details 'calc w=1/[\s^2^(Fo^2^)+(0.0864P)^2^+0.0000P] where P=(Fo^2^+2Fc^2^)/3'
_refine_ls_weighting_scheme calc
_refine_ls_wR_factor_gt 0.1016
_refine_ls_wR_factor_ref 0.1205
_reflns_number_gt 4617
_reflns_number_total 5625
_reflns_threshold_expression >2sigma(I)
_cod_data_source_file om5b00439_si_004.cif
_cod_data_source_block ct167
_cod_depositor_comments
;
The following automatic conversions were performed:

'_symmetry_cell_setting' value 'Monoclinic' changed to 'monoclinic'
according to
/usr/data/users/saulius/crontab/automatic-downloads/rss-feeds/ACS/lib/dictionaries/cif_core.dic
dictionary named 'cif_core.dic' version 2.4.2 from 2011-04-26.

Automatic conversion script
Id: cif_fix_values 3271 2015-04-21 07:52:19Z andrius 

 Adding full bibliography for 4086097--4086102.cif.
;
_cod_original_sg_symbol_H-M P21/c
_cod_database_code 4086102

loop_
_symmetry_equiv_pos_as_xyz
'x, y, z'
'-x, y+1/2, -z+1/2'
'-x, -y, -z'
'x, -y-1/2, z-1/2'

loop_
_atom_site_label
_atom_site_type_symbol
_atom_site_fract_x
_atom_site_fract_y
_atom_site_fract_z
_atom_site_U_iso_or_equiv
_atom_site_adp_type
_atom_site_occupancy
_atom_site_symmetry_multiplicity
_atom_site_calc_flag
_atom_site_refinement_flags
Bi1 Bi 0.94695(2) 0.11128(3) 0.047944(10) 0.02589(11) Uani 1 1 d .
Pd1 Pd 0.85552(5) 0.26237(5) 0.10738(2) 0.02418(15) Uani 1 1 d .
Cl1 Cl 0.77146(17) 0.37598(18) 0.16624(7) 0.0320(4) Uani 1 1 d .
P2 P 0.71318(16) 0.1552(2) 0.06601(7) 0.0254(4) Uani 1 1 d .
P1 P 1.01369(17) 0.3611(2) 0.12749(7) 0.0268(4) Uani 1 1 d .
C31 C 0.6989(6) -0.0192(8) 0.0851(3) 0.0292(17) Uani 1 1 d .
C11 C 1.2653(8) 0.1337(10) 0.1855(4) 0.044(2) Uani 1 1 d .
H11 H 1.3281 0.1078 0.1762 0.053 Uiso 1 1 calc R
C7 C 1.1058(7) 0.2555(7) 0.1663(3) 0.0268(17) Uani 1 1 d .
C19 C 0.7148(7) 0.1505(8) -0.0010(3) 0.0286(17) Uani 1 1 d .
C10 C 1.2411(8) 0.0872(8) 0.2302(3) 0.038(2) Uani 1 1 d .
H10 H 1.2877 0.0328 0.2522 0.045 Uiso 1 1 calc R
C13 C 1.0284(7) 0.5285(8) 0.1576(3) 0.0318(19) Uani 1 1 d .
C4 C 1.1551(8) 0.4085(8) -0.0130(3) 0.035(2) Uani 1 1 d .
H4 H 1.1871 0.4142 -0.0415 0.041 Uiso 1 1 calc R
C8 C 1.0808(7) 0.2057(9) 0.2111(3) 0.0347(19) Uani 1 1 d .
H8 H 1.0175 0.2303 0.2201 0.042 Uiso 1 1 calc R
C33 C 0.6545(8) -0.2558(9) 0.0688(4) 0.042(2) Uani 1 1 d .
H33 H 0.6341 -0.3273 0.0457 0.050 Uiso 1 1 calc R
C6 C 1.1309(7) 0.4979(8) 0.0659(3) 0.0294(17) Uani 1 1 d .
H6 H 1.1445 0.5655 0.0911 0.035 Uiso 1 1 calc R
C32 C 0.6686(7) -0.1216(8) 0.0513(3) 0.0343(19) Uani 1 1 d .
H32 H 0.6571 -0.1029 0.0166 0.041 Uiso 1 1 calc R
C27 C 0.4858(8) 0.4338(8) 0.0650(3) 0.037(2) Uani 1 1 d .
H27 H 0.4781 0.5295 0.0602 0.045 Uiso 1 1 calc R
C28 C 0.4051(8) 0.3550(8) 0.0742(3) 0.035(2) Uani 1 1 d .
H28 H 0.3412 0.3968 0.0751 0.042 Uiso 1 1 calc R
C35 C 0.7000(10) -0.1794(10) 0.1532(4) 0.051(3) Uani 1 1 d .
H35 H 0.7108 -0.1975 0.1879 0.062 Uiso 1 1 calc R
C34 C 0.6706(8) -0.2824(9) 0.1199(4) 0.043(2) Uani 1 1 d .
H34 H 0.6612 -0.3719 0.1315 0.052 Uiso 1 1 calc R
C36 C 0.7141(8) -0.0468(9) 0.1360(3) 0.039(2) Uani 1 1 d .
H36 H 0.7341 0.0244 0.1592 0.047 Uiso 1 1 calc R
C14 C 1.1131(8) 0.5611(10) 0.1917(3) 0.043(2) Uani 1 1 d .
H14 H 1.1617 0.4929 0.2039 0.051 Uiso 1 1 calc R
C15 C 1.1278(9) 0.6974(11) 0.2088(4) 0.053(3) Uani 1 1 d .
H15 H 1.1863 0.7207 0.2325 0.063 Uiso 1 1 calc R
C16 C 1.0587(9) 0.7939(10) 0.1914(4) 0.050(3) Uani 1 1 d .
H16 H 1.0701 0.8856 0.2021 0.061 Uiso 1 1 calc R
C17 C 0.9727(9) 0.7615(9) 0.1587(4) 0.044(3) Uani 1 1 d .
H17 H 0.9237 0.8302 0.1476 0.053 Uiso 1 1 calc R
C18 C 0.9561(8) 0.6267(8) 0.1413(3) 0.037(2) Uani 1 1 d .
H18 H 0.8959 0.6037 0.1187 0.044 Uiso 1 1 calc R
C9 C 1.1460(9) 0.1226(9) 0.2419(3) 0.040(2) Uani 1 1 d .
H9 H 1.1268 0.0885 0.2715 0.048 Uiso 1 1 calc R
C12 C 1.1994(7) 0.2168(9) 0.1546(3) 0.036(2) Uani 1 1 d .
H12 H 1.2180 0.2486 0.1245 0.043 Uiso 1 1 calc R
C5 C 1.1736(7) 0.5083(7) 0.0232(3) 0.0293(17) Uani 1 1 d .
H5 H 1.2156 0.5840 0.0188 0.035 Uiso 1 1 calc R
C1 C 1.0684(7) 0.3885(7) 0.0715(3) 0.0277(17) Uani 1 1 d .
C3 C 1.0912(7) 0.3016(9) -0.0085(3) 0.0332(19) Uani 1 1 d .
H3 H 1.0772 0.2362 -0.0345 0.040 Uiso 1 1 calc R
C2 C 1.0469(7) 0.2878(8) 0.0335(3) 0.0314(19) Uani 1 1 d .
C21 C 0.8172(7) 0.1397(8) -0.0657(3) 0.0322(19) Uani 1 1 d .
H21 H 0.8813 0.1296 -0.0759 0.039 Uiso 1 1 calc R
C20 C 0.8125(7) 0.1395(8) -0.0148(3) 0.0278(17) Uani 1 1 d .
C22 C 0.7307(7) 0.1543(7) -0.1012(3) 0.0307(19) Uani 1 1 d .
H22 H 0.7360 0.1582 -0.1354 0.037 Uiso 1 1 calc R
C23 C 0.6359(8) 0.1633(8) -0.0869(3) 0.0306(18) Uani 1 1 d .
H23 H 0.5762 0.1706 -0.1115 0.037 Uiso 1 1 calc R
C24 C 0.6282(7) 0.1617(7) -0.0365(3) 0.0300(18) Uani 1 1 d .
H24 H 0.5633 0.1683 -0.0268 0.036 Uiso 1 1 calc R
C29 C 0.4161(8) 0.2183(10) 0.0818(3) 0.042(2) Uani 1 1 d .
H29 H 0.3603 0.1660 0.0888 0.051 Uiso 1 1 calc R
C26 C 0.5782(8) 0.3711(8) 0.0628(3) 0.036(2) Uani 1 1 d .
H26 H 0.6339 0.4244 0.0563 0.043 Uiso 1 1 calc R
C25 C 0.5905(6) 0.2308(7) 0.0701(3) 0.0249(16) Uani 1 1 d .
C30 C 0.5078(7) 0.1550(7) 0.0795(3) 0.0308(19) Uani 1 1 d .
H30 H 0.5143 0.0593 0.0843 0.037 Uiso 1 1 calc R
O1 O 0.3666(13) 0.5156(13) 0.2479(5) 0.113(4) Uiso 1 1 d .
C37 C 0.421(2) 0.628(2) 0.2685(9) 0.116(6) Uiso 1 1 d .
H37A H 0.4759 0.5994 0.2956 0.139 Uiso 1 1 calc R
H37B H 0.3748 0.6908 0.2827 0.139 Uiso 1 1 calc R
C38 C 0.465(2) 0.700(2) 0.2282(8) 0.128(7) Uiso 1 1 d .
H38A H 0.5339 0.7368 0.2406 0.153 Uiso 1 1 calc R
H38B H 0.4201 0.7739 0.2122 0.153 Uiso 1 1 calc R
C39 C 0.467(2) 0.578(2) 0.1940(9) 0.125(7) Uiso 1 1 d .
H39A H 0.4562 0.6079 0.1589 0.151 Uiso 1 1 calc R
H39B H 0.5339 0.5314 0.2017 0.151 Uiso 1 1 calc R
C40 C 0.3978(19) 0.4995(19) 0.2011(7) 0.105(5) Uiso 1 1 d .
H40A H 0.4210 0.4044 0.1983 0.126 Uiso 1 1 calc R
H40B H 0.3381 0.5142 0.1745 0.126 Uiso 1 1 calc R

loop_
_atom_site_aniso_label
_atom_site_aniso_U_11
_atom_site_aniso_U_22
_atom_site_aniso_U_33
_atom_site_aniso_U_23
_atom_site_aniso_U_13
_atom_site_aniso_U_12
Bi1 0.02690(19) 0.02398(17) 0.02831(15) -0.00196(10) 0.00907(13) 0.00122(11)
Pd1 0.0256(3) 0.0228(3) 0.0256(3) -0.00196(19) 0.0086(3) -0.0012(2)
Cl1 0.0353(12) 0.0339(10) 0.0292(8) -0.0072(7) 0.0122(9) 0.0009(8)
P2 0.0238(11) 0.0293(10) 0.0241(8) -0.0001(7) 0.0063(9) 0.0003(8)
P1 0.0260(12) 0.0282(10) 0.0275(9) -0.0033(7) 0.0084(9) -0.0030(8)
C31 0.019(4) 0.033(4) 0.037(4) -0.001(3) 0.008(4) -0.002(3)
C11 0.040(6) 0.050(5) 0.046(5) 0.011(4) 0.018(5) 0.010(4)
C7 0.031(5) 0.020(3) 0.031(4) -0.003(3) 0.009(4) -0.004(3)
C19 0.022(5) 0.036(4) 0.028(4) -0.006(3) 0.006(4) -0.001(3)
C10 0.047(7) 0.029(4) 0.035(4) 0.001(3) 0.001(5) -0.001(4)
C13 0.037(5) 0.028(4) 0.035(4) -0.002(3) 0.020(4) -0.006(3)
C4 0.038(5) 0.034(4) 0.036(4) 0.001(3) 0.019(4) 0.002(4)
C8 0.035(5) 0.040(4) 0.032(4) 0.001(3) 0.016(4) -0.001(4)
C33 0.041(6) 0.030(4) 0.059(6) 0.001(4) 0.023(5) -0.001(4)
C6 0.026(5) 0.023(4) 0.039(4) 0.000(3) 0.007(4) 0.005(3)
C32 0.032(5) 0.037(4) 0.036(4) 0.002(3) 0.011(4) -0.002(4)
C27 0.045(6) 0.020(4) 0.045(4) -0.002(3) 0.006(5) 0.005(4)
C28 0.035(5) 0.028(4) 0.045(4) -0.000(3) 0.012(4) 0.006(3)
C35 0.064(8) 0.039(5) 0.049(5) 0.022(4) 0.002(6) 0.005(5)
C34 0.037(6) 0.030(4) 0.065(6) 0.011(4) 0.011(5) 0.002(4)
C36 0.045(6) 0.034(5) 0.039(4) 0.005(3) 0.004(5) 0.001(4)
C14 0.037(6) 0.050(5) 0.044(5) -0.021(4) 0.012(5) -0.012(4)
C15 0.050(7) 0.049(6) 0.063(6) -0.031(5) 0.022(6) -0.016(5)
C16 0.059(8) 0.039(5) 0.061(6) -0.016(4) 0.032(6) -0.014(5)
C17 0.059(7) 0.027(4) 0.053(5) 0.001(4) 0.028(6) 0.002(4)
C18 0.044(6) 0.032(4) 0.037(4) -0.004(3) 0.014(5) -0.004(4)
C9 0.051(7) 0.041(5) 0.028(4) -0.000(3) 0.009(4) -0.010(4)
C12 0.031(5) 0.048(5) 0.029(4) 0.006(3) 0.009(4) 0.001(4)
C5 0.027(5) 0.021(4) 0.041(4) 0.008(3) 0.009(4) 0.003(3)
C1 0.027(5) 0.028(4) 0.030(4) 0.006(3) 0.009(4) 0.006(3)
C3 0.030(5) 0.039(4) 0.034(4) -0.006(3) 0.014(4) -0.004(4)
C2 0.032(5) 0.027(4) 0.038(4) 0.007(3) 0.014(4) 0.011(3)
C21 0.036(5) 0.035(4) 0.028(4) -0.002(3) 0.012(4) 0.004(4)
C20 0.020(5) 0.035(4) 0.028(3) -0.003(3) 0.004(4) -0.001(3)
C22 0.042(6) 0.017(3) 0.035(4) 0.001(3) 0.014(4) -0.001(3)
C23 0.036(5) 0.026(4) 0.027(3) -0.002(3) -0.001(4) -0.006(3)
C24 0.032(5) 0.020(4) 0.038(4) 0.005(3) 0.008(4) 0.001(3)
C29 0.032(5) 0.066(6) 0.033(4) -0.001(4) 0.015(4) -0.004(4)
C26 0.033(5) 0.035(4) 0.043(4) 0.004(3) 0.011(4) 0.007(4)
C25 0.028(5) 0.018(3) 0.030(3) -0.001(2) 0.008(4) -0.006(3)
C30 0.035(5) 0.017(3) 0.043(4) 0.001(3) 0.014(4) 0.003(3)

loop_
_atom_type_symbol
_atom_type_description
_atom_type_scat_dispersion_real
_atom_type_scat_dispersion_imag
_atom_type_scat_source
C C 0.0033 0.0016 'International Tables Vol C Tables 4.2.6.8 and 6.1.1.4'
H H 0.0000 0.0000 'International Tables Vol C Tables 4.2.6.8 and 6.1.1.4'
Bi Bi -4.1077 10.2566 'International Tables Vol C Tables 4.2.6.8 and 6.1.1.4'
Cl Cl 0.1484 0.1585 'International Tables Vol C Tables 4.2.6.8 and 6.1.1.4'
O O 0.0106 0.0060 'International Tables Vol C Tables 4.2.6.8 and 6.1.1.4'
P P 0.1023 0.0942 'International Tables Vol C Tables 4.2.6.8 and 6.1.1.4'
Pd Pd -0.9988 1.0072 'International Tables Vol C Tables 4.2.6.8 and 6.1.1.4'

loop_
_geom_angle_atom_site_label_1
_geom_angle_atom_site_label_2
_geom_angle_atom_site_label_3
_geom_angle
C2 Bi1 C20 100.8(3)
C2 Bi1 Pd1 91.48(17)
C20 Bi1 Pd1 90.37(18)
P2 Pd1 P1 163.54(6)
P2 Pd1 Cl1 95.76(7)
P1 Pd1 Cl1 99.27(7)
P2 Pd1 Bi1 82.59(5)
P1 Pd1 Bi1 83.17(5)
Cl1 Pd1 Bi1 173.58(5)
C31 P2 C25 103.1(3)
C31 P2 C19 106.5(4)
C25 P2 C19 103.8(4)
C31 P2 Pd1 114.3(3)
C25 P2 Pd1 117.4(3)
C19 P2 Pd1 110.6(3)
C7 P1 C1 104.2(3)
C7 P1 C13 104.1(4)
C1 P1 C13 102.5(3)
C7 P1 Pd1 113.6(3)
C1 P1 Pd1 110.2(3)
C13 P1 Pd1 120.5(3)
C32 C31 C36 120.1(8)
C32 C31 P2 122.0(6)
C36 C31 P2 117.8(6)
C12 C11 C10 120.7(8)
C12 C11 H11 119.6
C10 C11 H11 119.6
C12 C7 C8 117.5(8)
C12 C7 P1 124.5(6)
C8 C7 P1 118.0(6)
C24 C19 C20 121.1(7)
C24 C19 P2 123.1(6)
C20 C19 P2 115.8(7)
C11 C10 C9 118.3(9)
C11 C10 H10 120.8
C9 C10 H10 120.8
C14 C13 C18 120.2(8)
C14 C13 P1 121.7(7)
C18 C13 P1 117.9(7)
C3 C4 C5 121.0(7)
C3 C4 H4 119.5
C5 C4 H4 119.5
C9 C8 C7 121.2(8)
C9 C8 H8 119.4
C7 C8 H8 119.4
C34 C33 C32 120.1(9)
C34 C33 H33 120.0
C32 C33 H33 120.0
C1 C6 C5 119.5(7)
C1 C6 H6 120.2
C5 C6 H6 120.2
C31 C32 C33 119.2(8)
C31 C32 H32 120.4
C33 C32 H32 120.4
C28 C27 C26 119.0(8)
C28 C27 H27 120.5
C26 C27 H27 120.5
C29 C28 C27 120.8(8)
C29 C28 H28 119.6
C27 C28 H28 119.6
C34 C35 C36 120.0(9)
C34 C35 H35 120.0
C36 C35 H35 120.0
C35 C34 C33 120.1(8)
C35 C34 H34 120.0
C33 C34 H34 120.0
C31 C36 C35 120.4(9)
C31 C36 H36 119.8
C35 C36 H36 119.8
C13 C14 C15 119.5(11)
C13 C14 H14 120.2
C15 C14 H14 120.2
C16 C15 C14 120.0(12)
C16 C15 H15 120.0
C14 C15 H15 120.0
C15 C16 C17 120.8(9)
C15 C16 H16 119.6
C17 C16 H16 119.6
C16 C17 C18 120.3(10)
C16 C17 H17 119.9
C18 C17 H17 119.9
C13 C18 C17 119.1(10)
C13 C18 H18 120.5
C17 C18 H18 120.5
C8 C9 C10 120.7(7)
C8 C9 H9 119.6
C10 C9 H9 119.6
C11 C12 C7 121.5(7)
C11 C12 H12 119.2
C7 C12 H12 119.2
C4 C5 C6 120.1(7)
C4 C5 H5 120.0
C6 C5 H5 120.0
C6 C1 C2 120.4(6)
C6 C1 P1 122.9(6)
C2 C1 P1 116.7(6)
C4 C3 C2 120.6(8)
C4 C3 H3 119.7
C2 C3 H3 119.7
C3 C2 C1 118.3(7)
C3 C2 Bi1 124.6(6)
C1 C2 Bi1 117.0(5)
C22 C21 C20 121.4(7)
C22 C21 H21 119.3
C20 C21 H21 119.3
C21 C20 C19 117.5(8)
C21 C20 Bi1 125.6(6)
C19 C20 Bi1 116.8(5)
C21 C22 C23 120.1(7)
C21 C22 H22 120.0
C23 C22 H22 120.0
C22 C23 C24 120.1(9)
C22 C23 H23 119.9
C24 C23 H23 119.9
C19 C24 C23 119.8(7)
C19 C24 H24 120.1
C23 C24 H24 120.1
C28 C29 C30 120.5(8)
C28 C29 H29 119.7
C30 C29 H29 119.7
C27 C26 C25 121.0(8)
C27 C26 H26 119.5
C25 C26 H26 119.5
C30 C25 C26 118.4(8)
C30 C25 P2 123.0(6)
C26 C25 P2 118.6(6)
C29 C30 C25 120.3(7)
C29 C30 H30 119.9
C25 C30 H30 119.9
C37 O1 C40 104.0(14)
O1 C37 C38 108.6(18)
O1 C37 H37A 110.0
C38 C37 H37A 110.0
O1 C37 H37B 110.0
C38 C37 H37B 110.0
H37A C37 H37B 108.4
C37 C38 C39 97.5(17)
C37 C38 H38A 112.3
C39 C38 H38A 112.3
C37 C38 H38B 112.3
C39 C38 H38B 112.3
H38A C38 H38B 109.9
C40 C39 C38 107.4(19)
C40 C39 H39A 110.2
C38 C39 H39A 110.2
C40 C39 H39B 110.2
C38 C39 H39B 110.2
H39A C39 H39B 108.5
C39 C40 O1 114(2)
C39 C40 H40A 108.7
O1 C40 H40A 108.7
C39 C40 H40B 108.7
O1 C40 H40B 108.7
H40A C40 H40B 107.6

loop_
_geom_bond_atom_site_label_1
_geom_bond_atom_site_label_2
_geom_bond_distance
Bi1 C2 2.260(8)
Bi1 C20 2.269(9)
Bi1 Pd1 2.6459(5)
Pd1 P2 2.288(2)
Pd1 P1 2.298(2)
Pd1 Cl1 2.3882(16)
P2 C31 1.808(8)
P2 C25 1.817(8)
P2 C19 1.834(7)
P1 C7 1.803(9)
P1 C1 1.823(7)
P1 C13 1.831(8)
C31 C32 1.377(12)
C31 C36 1.394(12)
C11 C12 1.374(14)
C11 C10 1.391(12)
C11 H11 0.9500
C7 C12 1.394(12)
C7 C8 1.409(10)
C19 C24 1.376(13)
C19 C20 1.421(11)
C10 C9 1.403(15)
C10 H10 0.9500
C13 C14 1.371(14)
C13 C18 1.380(13)
C4 C3 1.369(12)
C4 C5 1.381(12)
C4 H4 0.9500
C8 C9 1.368(14)
C8 H8 0.9500
C33 C34 1.398(15)
C33 C32 1.424(11)
C33 H33 0.9500
C6 C1 1.383(11)
C6 C5 1.388(10)
C6 H6 0.9500
C32 H32 0.9500
C27 C28 1.383(13)
C27 C26 1.386(13)
C27 H27 0.9500
C28 C29 1.361(13)
C28 H28 0.9500
C35 C34 1.369(16)
C35 C36 1.406(13)
C35 H35 0.9500
C34 H34 0.9500
C36 H36 0.9500
C14 C15 1.417(13)
C14 H14 0.9500
C15 C16 1.348(18)
C15 H15 0.9500
C16 C17 1.362(17)
C16 H16 0.9500
C17 C18 1.410(12)
C17 H17 0.9500
C18 H18 0.9500
C9 H9 0.9500
C12 H12 0.9500
C5 H5 0.9500
C1 C2 1.424(12)
C3 C2 1.387(9)
C3 H3 0.9500
C21 C22 1.378(14)
C21 C20 1.402(10)
C21 H21 0.9500
C22 C23 1.388(12)
C22 H22 0.9500
C23 C24 1.397(10)
C23 H23 0.9500
C24 H24 0.9500
C29 C30 1.382(13)
C29 H29 0.9500
C26 C25 1.396(11)
C26 H26 0.9500
C25 C30 1.389(11)
C30 H30 0.9500
O1 C37 1.38(3)
O1 C40 1.418(18)
C37 C38 1.51(3)
C37 H37A 0.9900
C37 H37B 0.9900
C38 C39 1.52(3)
C38 H38A 0.9900
C38 H38B 0.9900
C39 C40 1.24(3)
C39 H39A 0.9900
C39 H39B 0.9900
C40 H40A 0.9900
C40 H40B 0.9900

loop_
_geom_torsion_atom_site_label_1
_geom_torsion_atom_site_label_2
_geom_torsion_atom_site_label_3
_geom_torsion_atom_site_label_4
_geom_torsion
C2 Bi1 Pd1 P2 137.7(2)
C20 Bi1 Pd1 P2 36.8(2)
C2 Bi1 Pd1 P1 -34.1(2)
C20 Bi1 Pd1 P1 -134.9(2)
C2 Bi1 Pd1 Cl1 -146.9(6)
C20 Bi1 Pd1 Cl1 112.3(6)
P1 Pd1 P2 C31 106.4(3)
Cl1 Pd1 P2 C31 -97.6(2)
Bi1 Pd1 P2 C31 76.1(2)
P1 Pd1 P2 C25 -132.6(3)
Cl1 Pd1 P2 C25 23.4(3)
Bi1 Pd1 P2 C25 -162.9(3)
P1 Pd1 P2 C19 -13.8(4)
Cl1 Pd1 P2 C19 142.2(3)
Bi1 Pd1 P2 C19 -44.1(3)
P2 Pd1 P1 C7 -104.1(3)
Cl1 Pd1 P1 C7 100.2(2)
Bi1 Pd1 P1 C7 -73.8(2)
P2 Pd1 P1 C1 12.5(4)
Cl1 Pd1 P1 C1 -143.3(3)
Bi1 Pd1 P1 C1 42.7(3)
P2 Pd1 P1 C13 131.5(4)
Cl1 Pd1 P1 C13 -24.3(3)
Bi1 Pd1 P1 C13 161.7(3)
C25 P2 C31 C32 94.0(7)
C19 P2 C31 C32 -15.0(8)
Pd1 P2 C31 C32 -137.5(7)
C25 P2 C31 C36 -82.5(8)
C19 P2 C31 C36 168.5(7)
Pd1 P2 C31 C36 46.1(8)
C1 P1 C7 C12 4.1(8)
C13 P1 C7 C12 -103.0(8)
Pd1 P1 C7 C12 124.2(7)
C1 P1 C7 C8 -174.3(6)
C13 P1 C7 C8 78.6(7)
Pd1 P1 C7 C8 -54.3(7)
C31 P2 C19 C24 90.4(7)
C25 P2 C19 C24 -18.1(8)
Pd1 P2 C19 C24 -144.8(6)
C31 P2 C19 C20 -91.9(7)
C25 P2 C19 C20 159.6(6)
Pd1 P2 C19 C20 32.9(7)
C12 C11 C10 C9 2.5(15)
C7 P1 C13 C14 17.0(7)
C1 P1 C13 C14 -91.4(7)
Pd1 P1 C13 C14 145.8(5)
C7 P1 C13 C18 -169.2(6)
C1 P1 C13 C18 82.4(6)
Pd1 P1 C13 C18 -40.4(6)
C12 C7 C8 C9 0.0(13)
P1 C7 C8 C9 178.6(7)
C36 C31 C32 C33 -0.9(13)
P2 C31 C32 C33 -177.3(7)
C34 C33 C32 C31 0.5(14)
C26 C27 C28 C29 1.0(15)
C36 C35 C34 C33 -0.1(17)
C32 C33 C34 C35 0.0(15)
C32 C31 C36 C35 0.9(15)
P2 C31 C36 C35 177.4(8)
C34 C35 C36 C31 -0.3(16)
C18 C13 C14 C15 -2.4(11)
P1 C13 C14 C15 171.2(6)
C13 C14 C15 C16 0.0(12)
C14 C15 C16 C17 2.1(13)
C15 C16 C17 C18 -1.9(13)
C14 C13 C18 C17 2.7(11)
P1 C13 C18 C17 -171.2(6)
C16 C17 C18 C13 -0.5(11)
C7 C8 C9 C10 1.5(14)
C11 C10 C9 C8 -2.8(14)
C10 C11 C12 C7 -1.0(16)
C8 C7 C12 C11 -0.3(14)
P1 C7 C12 C11 -178.7(8)
C3 C4 C5 C6 2.9(14)
C1 C6 C5 C4 -1.1(13)
C5 C6 C1 C2 -0.8(12)
C5 C6 C1 P1 176.9(6)
C7 P1 C1 C6 -91.1(8)
C13 P1 C1 C6 17.1(8)
Pd1 P1 C1 C6 146.6(7)
C7 P1 C1 C2 86.6(7)
C13 P1 C1 C2 -165.1(7)
Pd1 P1 C1 C2 -35.6(7)
C5 C4 C3 C2 -2.7(15)
C4 C3 C2 C1 0.8(13)
C4 C3 C2 Bi1 -176.6(7)
C6 C1 C2 C3 1.0(13)
P1 C1 C2 C3 -176.9(7)
C6 C1 C2 Bi1 178.5(7)
P1 C1 C2 Bi1 0.7(9)
C20 Bi1 C2 C3 -64.5(8)
Pd1 Bi1 C2 C3 -155.2(7)
C20 Bi1 C2 C1 118.1(6)
Pd1 Bi1 C2 C1 27.4(6)
C22 C21 C20 C19 2.0(11)
C22 C21 C20 Bi1 178.4(6)
C24 C19 C20 C21 -0.4(11)
P2 C19 C20 C21 -178.1(6)
C24 C19 C20 Bi1 -177.1(6)
P2 C19 C20 Bi1 5.2(8)
C2 Bi1 C20 C21 59.0(7)
Pd1 Bi1 C20 C21 150.5(7)
C2 Bi1 C20 C19 -124.6(6)
Pd1 Bi1 C20 C19 -33.1(6)
C20 C21 C22 C23 -2.8(12)
C21 C22 C23 C24 1.9(11)
C20 C19 C24 C23 -0.4(12)
P2 C19 C24 C23 177.1(6)
C22 C23 C24 C19 -0.3(11)
C27 C28 C29 C30 -1.4(15)
C28 C27 C26 C25 -0.5(14)
C27 C26 C25 C30 0.2(14)
C27 C26 C25 P2 179.2(7)
C31 P2 C25 C30 -7.7(8)
C19 P2 C25 C30 103.3(7)
Pd1 P2 C25 C30 -134.4(7)
C31 P2 C25 C26 173.3(7)
C19 P2 C25 C26 -75.7(7)
Pd1 P2 C25 C26 46.6(7)
C28 C29 C30 C25 1.1(14)
C26 C25 C30 C29 -0.5(13)
P2 C25 C30 C29 -179.5(7)
C40 O1 C37 C38 14(2)
O1 C37 C38 C39 -24(3)
C37 C38 C39 C40 28(3)
C38 C39 C40 O1 -23(3)
C37 O1 C40 C39 6(3)
